data_1560692
loop_
_publ_author_name
'Meundaeng, Natthaya'
'Rujiwatra, Apinpus'
'Prior, Timothy J.'

_publ_section_title
;
 Copper coordination polymers constructed from thiazole-5-carboxylic acid:
 Synthesis, crystal structures, and structural transformation
;
_journal_name_full 'Journal of Solid State Chemistry'
_journal_page_first 138
_journal_page_last 145
_journal_paper_doi 10.1016/j.jssc.2016.10.009
_journal_volume 245
_journal_year 2017
_chemical_formula_moiety
;
C10 H12 Cu N2 O6 S2
;
_chemical_formula_sum 'C10 H12 Cu N2 O6 S2'
_chemical_formula_weight 383.88
_space_group_crystal_system monoclinic
_space_group_IT_number 14
_space_group_name_Hall '-P 2yn'
_space_group_name_H-M_alt 'P 1 21/n 1'
_atom_sites_solution_hydrogens geom
_cell_angle_alpha 90
_cell_angle_beta 100.227(9)
_cell_angle_gamma 90
_cell_formula_units_Z 2
_cell_length_a 7.4646(9)
_cell_length_b 11.4558(11)
_cell_length_c 8.6518(10)
_cell_measurement_reflns_used 2590
_cell_measurement_temperature 150(2)
_cell_measurement_theta_max 29.55
_cell_measurement_theta_min 3.0
_cell_volume 728.09(14)
_computing_cell_refinement 'Stoe X-AREA'
_computing_data_collection 'Stoe X-AREA'
_computing_data_reduction
;
 Scaled and merged with Sortav
 R.H. Blessing, (1987) Cryst. Rev. 1, 3-58
 R.H. Blessing, (1989) J. Appl. Cryst. 22, 396-397
;
_computing_structure_refinement 'SHELXL-2014/7 (Sheldrick, 2014)'
_computing_structure_solution 'SHELXT (Sheldrick, 2015)'
_diffrn_ambient_temperature 150(2)
_diffrn_detector_area_resol_mean 6.67
_diffrn_measured_fraction_theta_full 0.989
_diffrn_measured_fraction_theta_max 0.987
_diffrn_measurement_device_type 'Stoe IPDS2'
_diffrn_measurement_method \w-scans
_diffrn_radiation_type MoK\a
_diffrn_radiation_wavelength 0.71073
_diffrn_reflns_av_R_equivalents 0.0488
_diffrn_reflns_av_unetI/netI 0.0845
_diffrn_reflns_Laue_measured_fraction_full 0.989
_diffrn_reflns_Laue_measured_fraction_max 0.987
_diffrn_reflns_limit_h_max 10
_diffrn_reflns_limit_h_min -10
_diffrn_reflns_limit_k_max 15
_diffrn_reflns_limit_k_min -13
_diffrn_reflns_limit_l_max 8
_diffrn_reflns_limit_l_min -11
_diffrn_reflns_number 3861
_diffrn_reflns_point_group_measured_fraction_full 0.989
_diffrn_reflns_point_group_measured_fraction_max 0.987
_diffrn_reflns_theta_full 25.242
_diffrn_reflns_theta_max 29.173
_diffrn_reflns_theta_min 2.981
_diffrn_source 'fine-focus sealed tube'
_exptl_absorpt_coefficient_mu 1.813
_exptl_absorpt_correction_T_max 0.932
_exptl_absorpt_correction_T_min 0.924
_exptl_absorpt_correction_type multi-scan
_exptl_absorpt_process_details
;
 R.H. Blessing, Acta Cryst. (1995), A51, 33-38
;
_exptl_crystal_colour Green
_exptl_crystal_density_diffrn 1.751
_exptl_crystal_description Plate
_exptl_crystal_F_000 390
_exptl_crystal_size_max 0.033
_exptl_crystal_size_mid 0.027
_exptl_crystal_size_min 0.008
_refine_diff_density_max 0.658
_refine_diff_density_min -0.371
_refine_diff_density_rms 0.085
_refine_ls_extinction_coef .
_refine_ls_extinction_method none
_refine_ls_goodness_of_fit_ref 0.803
_refine_ls_hydrogen_treatment mixed
_refine_ls_matrix_type full
_refine_ls_number_parameters 102
_refine_ls_number_reflns 1944
_refine_ls_number_restraints 0
_refine_ls_restrained_S_all 0.803
_refine_ls_R_factor_all 0.0600
_refine_ls_R_factor_gt 0.0303
_refine_ls_shift/su_max 0.000
_refine_ls_shift/su_mean 0.000
_refine_ls_structure_factor_coef Fsqd
_refine_ls_weighting_details 'w=1/[\s^2^(Fo^2^)+(0.0231P)^2^] where P=(Fo^2^+2Fc^2^)/3'
_refine_ls_weighting_scheme calc
_refine_ls_wR_factor_gt 0.0568
_refine_ls_wR_factor_ref 0.0611
_reflns_Friedel_coverage 0.000
_reflns_Friedel_fraction_full .
_reflns_Friedel_fraction_max .
_reflns_number_gt 1258
_reflns_number_total 1944
_reflns_threshold_expression 'I > 2\s(I)'
_cod_data_source_file JSSC-2017-245-138.cif
_cod_data_source_block 2
_cod_original_sg_symbol_H-M 'P 21/n'
_cod_database_code 1560692
_shelx_space_group_comment
;
The symmetry employed for this shelxl refinement is uniquely defined
by the following loop, which should always be used as a source of
symmetry information in preference to the above space-group names.
They are only intended as comments.
;
_shelx_estimated_absorpt_t_min 0.943
_shelx_estimated_absorpt_t_max 0.986

loop_
_space_group_symop_operation_xyz
'x, y, z'
'-x+1/2, y+1/2, -z+1/2'
'-x, -y, -z'
'x-1/2, -y-1/2, z-1/2'

loop_
_atom_site_label
_atom_site_type_symbol
_atom_site_fract_x
_atom_site_fract_y
_atom_site_fract_z
_atom_site_U_iso_or_equiv
_atom_site_adp_type
_atom_site_occupancy
_atom_site_site_symmetry_order
_atom_site_calc_flag
_atom_site_refinement_flags_posn
_atom_site_refinement_flags_adp
_atom_site_refinement_flags_occupancy
_atom_site_disorder_assembly
_atom_site_disorder_group
Cu1 Cu 0.5000 0.5000 0.5000 0.01568(11) Uani 1 2 d S . P . .
S1 S 0.69826(8) 0.33592(5) 0.04314(8) 0.02104(14) Uani 1 1 d . . . . .
O1 O 0.6036(2) 0.41025(14) 0.3425(2) 0.0195(4) Uani 1 1 d . . . . .
O3 O 0.7402(2) 0.43312(15) 0.7139(2) 0.0226(4) Uani 1 1 d . . . . .
H3A H 0.7594 0.3790 0.6534 0.027 Uiso 1 1 calc R U . . .
O2 O 0.7566(2) 0.26977(16) 0.4944(2) 0.0288(4) Uani 1 1 d . . . . .
N1 N 0.8612(2) 0.13971(16) 0.0537(3) 0.0161(4) Uani 1 1 d . . . . .
C2 C 0.7476(3) 0.2659(2) 0.2209(3) 0.0193(5) Uani 1 1 d . . . . .
C3 C 0.8338(3) 0.1622(2) 0.2056(3) 0.0181(5) Uani 1 1 d . . . . .
H3 H 0.8759(12) 0.1042(17) 0.301(3) 0.022 Uiso 1 1 calc R U . . .
C1 C 0.6995(3) 0.3176(2) 0.3660(3) 0.0201(5) Uani 1 1 d . . . . .
C4 C 0.7971(3) 0.22481(19) -0.0416(3) 0.0191(5) Uani 1 1 d . . . . .
H4 H 0.8050(4) 0.2245(2) -0.146(3) 0.023 Uiso 1 1 calc R U . . .
C5 C 0.9052(3) 0.4956(3) 0.7659(4) 0.0357(6) Uani 1 1 d . . . . .
H5A H 0.9604 0.5167 0.6751 0.054 Uiso 1 1 calc R U . . .
H5B H 0.9897 0.4463 0.8374 0.054 Uiso 1 1 calc R U . . .
H5C H 0.8789 0.5666 0.8209 0.054 Uiso 1 1 calc R U . . .

loop_
_atom_site_aniso_label
_atom_site_aniso_U_11
_atom_site_aniso_U_22
_atom_site_aniso_U_33
_atom_site_aniso_U_23
_atom_site_aniso_U_13
_atom_site_aniso_U_12
Cu1 0.02263(19) 0.00968(17) 0.0173(2) 0.0001(2) 0.01047(16) 0.00010(18)
S1 0.0276(3) 0.0164(3) 0.0202(4) 0.0005(3) 0.0072(3) 0.0058(2)
O1 0.0282(8) 0.0143(8) 0.0188(10) -0.0007(7) 0.0119(7) 0.0036(6)
O3 0.0276(8) 0.0211(9) 0.0187(10) -0.0015(8) 0.0031(8) 0.0017(7)
O2 0.0429(10) 0.0252(10) 0.0187(11) 0.0007(9) 0.0065(8) 0.0135(8)
N1 0.0200(9) 0.0134(9) 0.0164(12) -0.0009(8) 0.0069(8) 0.0005(7)
C2 0.0186(10) 0.0185(12) 0.0218(16) -0.0013(11) 0.0063(10) 0.0006(9)
C3 0.0206(11) 0.0157(11) 0.0187(14) -0.0018(11) 0.0053(10) 0.0003(9)
C1 0.0236(11) 0.0155(11) 0.0231(15) -0.0024(11) 0.0092(11) 0.0000(9)
C4 0.0237(11) 0.0166(11) 0.0178(14) -0.0024(11) 0.0057(10) 0.0003(9)
C5 0.0292(12) 0.0351(15) 0.0405(18) 0.0043(18) -0.0005(12) -0.0032(14)

loop_
_atom_type_symbol
_atom_type_description
_atom_type_scat_dispersion_real
_atom_type_scat_dispersion_imag
_atom_type_scat_source
C C 0.0033 0.0016 'International Tables Vol C Tables 4.2.6.8 and 6.1.1.4'
H H 0.0000 0.0000 'International Tables Vol C Tables 4.2.6.8 and 6.1.1.4'
Cu Cu 0.3201 1.2651 'International Tables Vol C Tables 4.2.6.8 and 6.1.1.4'
N N 0.0061 0.0033 'International Tables Vol C Tables 4.2.6.8 and 6.1.1.4'
O O 0.0106 0.0060 'International Tables Vol C Tables 4.2.6.8 and 6.1.1.4'
S S 0.1246 0.1234 'International Tables Vol C Tables 4.2.6.8 and 6.1.1.4'

loop_
_geom_angle_atom_site_label_1
_geom_angle_atom_site_label_2
_geom_angle_atom_site_label_3
_geom_angle
_geom_angle_site_symmetry_1
_geom_angle_site_symmetry_3
O1 Cu1 O1 180.0 . 3_666
O1 Cu1 N1 91.48(7) . 4_566
O1 Cu1 N1 88.52(7) 3_666 4_566
O1 Cu1 N1 88.52(7) . 2_655
O1 Cu1 N1 91.48(7) 3_666 2_655
N1 Cu1 N1 180.00(6) 4_566 2_655
C4 S1 C2 89.76(13) . .
C1 O1 Cu1 126.99(17) . .
C5 O3 H3A 109.5 . .
C4 N1 C3 111.0(2) . .
C4 N1 Cu1 126.43(17) . 2_645
C3 N1 Cu1 122.41(17) . 2_645
C3 C2 C1 127.9(2) . .
C3 C2 S1 110.41(19) . .
C1 C2 S1 121.65(18) . .
C2 C3 N1 113.8(2) . .
C2 C3 H3 123.1 . .
N1 C3 H3 123.1 . .
O2 C1 O1 127.0(2) . .
O2 C1 C2 118.8(2) . .
O1 C1 C2 114.1(2) . .
N1 C4 S1 115.1(2) . .
N1 C4 H4 122.5 . .
S1 C4 H4 122.5 . .
O3 C5 H5A 109.5 . .
O3 C5 H5B 109.5 . .
H5A C5 H5B 109.5 . .
O3 C5 H5C 109.5 . .
H5A C5 H5C 109.5 . .
H5B C5 H5C 109.5 . .

loop_
_geom_bond_atom_site_label_1
_geom_bond_atom_site_label_2
_geom_bond_distance
_geom_bond_site_symmetry_2
Cu1 O1 1.9709(16) .
Cu1 O1 1.9710(16) 3_666
Cu1 N1 2.0053(18) 4_566
Cu1 N1 2.0053(18) 2_655
S1 C4 1.701(2) .
S1 C2 1.715(3) .
O1 C1 1.277(3) .
O3 C5 1.426(3) .
O3 H3A 0.8400 .
O2 C1 1.244(3) .
N1 C4 1.311(3) .
N1 C3 1.390(3) .
N1 Cu1 2.0053(18) 2_645
C2 C3 1.368(3) .
C2 C1 1.489(3) .
C3 H3 1.06(3) .
C4 H4 0.92(3) .
C5 H5A 0.9800 .
C5 H5B 0.9800 .
C5 H5C 0.9800 .

loop_
_geom_hbond_atom_site_label_D
_geom_hbond_atom_site_label_H
_geom_hbond_atom_site_label_A
_geom_hbond_distance_DH
_geom_hbond_distance_HA
_geom_hbond_distance_DA
_geom_hbond_angle_DHA
_geom_hbond_site_symmetry_A
O3 H3A O2 0.84 1.86 2.684(3) 168.0 .
C3 H3 S1 1.06 2.98 3.621(3) 119.6 4_666
C4 H4 O3 0.92 2.68 3.168(3) 113.8 1_554
O3 H3A O2 0.84 1.86 2.684(3) 168.0 .
C3 H3 S1 1.06 2.98 3.621(3) 119.6 4_666
C4 H4 O3 0.92 2.68 3.168(3) 113.8 1_554

loop_
_geom_torsion_atom_site_label_1
_geom_torsion_atom_site_label_2
_geom_torsion_atom_site_label_3
_geom_torsion_atom_site_label_4
_geom_torsion
_geom_torsion_site_symmetry_1
_geom_torsion_site_symmetry_2
_geom_torsion_site_symmetry_3
_geom_torsion_site_symmetry_4
C4 S1 C2 C3 -0.72(18) . . . .
C4 S1 C2 C1 178.9(2) . . . .
C1 C2 C3 N1 -179.1(2) . . . .
S1 C2 C3 N1 0.5(2) . . . .
C4 N1 C3 C2 0.1(3) . . . .
Cu1 N1 C3 C2 175.47(15) 2_645 . . .
Cu1 O1 C1 O2 -5.1(4) . . . .
Cu1 O1 C1 C2 176.24(14) . . . .
C3 C2 C1 O2 7.6(4) . . . .
S1 C2 C1 O2 -171.90(19) . . . .
C3 C2 C1 O1 -173.5(2) . . . .
S1 C2 C1 O1 6.9(3) . . . .
C3 N1 C4 S1 -0.7(2) . . . .
Cu1 N1 C4 S1 -175.82(11) 2_645 . . .
C2 S1 C4 N1 0.84(19) . . . .
